data_1508881
loop_
_publ_author_name
'Yan, Xuzhou'
'Li, Zhengtao'
'Wei, Peifa'
'Huang, Feihe'

_publ_section_title
;
 Chemically-Responsive Complexation of A Diquaternary Salt with
 Bis(m-phenylene)-32-Crown-10 Derivatives and Host Substituent Effect on
 Complexation Geometry.
;
_journal_issue 3
_journal_name_full 'Organic letters'
_journal_page_first 534
_journal_page_last 537
_journal_paper_doi 10.1021/ol303355z
_journal_volume 15
_journal_year 2013
_chemical_formula_moiety 'C50 H64 O20, C14 H12 N2, 2(F6 P), 2(C2 H3 N)'
_chemical_formula_sum 'C68 H82 F12 N4 O20 P2'
_chemical_formula_weight 1565.32
_chemical_name_systematic
; 
 ? 
;
_space_group_IT_number 9
_symmetry_cell_setting monoclinic
_symmetry_space_group_name_Hall 'C -2yc'
_symmetry_space_group_name_H-M 'C 1 c 1'
_atom_sites_solution_hydrogens geom
_atom_sites_solution_primary direct
_atom_sites_solution_secondary difmap
_audit_creation_method SHELXL-97
_cell_angle_alpha 90.00
_cell_angle_beta 102.548(5)
_cell_angle_gamma 90.00
_cell_formula_units_Z 4
_cell_length_a 17.9964(10)
_cell_length_b 13.7356(6)
_cell_length_c 32.6891(15)
_cell_measurement_reflns_used 4051
_cell_measurement_temperature 140(2)
_cell_measurement_theta_max 29.3877
_cell_measurement_theta_min 2.9568
_cell_volume 7887.5(7)
_computing_cell_refinement 'CrysAlis PRO (Agilent Technologies, 2011)'
_computing_data_collection 'CrysAlis PRO'
_computing_data_reduction 'CrysAlis PRO'
_computing_molecular_graphics 'OLEX2 (Dolomanov et al., 2009)'
_computing_publication_material OLEX2
_computing_structure_refinement 'SHELXL-97 (Sheldrick, 2008)'
_computing_structure_solution 'SHELXS-97 (Sheldrick, 2008)'
_diffrn_ambient_temperature 140(2)
_diffrn_detector_area_resol_mean 10.3592
_diffrn_measured_fraction_theta_full 0.998
_diffrn_measured_fraction_theta_max 0.998
_diffrn_measurement_device_type 'Xcalibur, Atlas, Gemini ultra'
_diffrn_measurement_method '\w scans'
_diffrn_radiation_monochromator graphite
_diffrn_radiation_source 'fine-focus sealed tube'
_diffrn_radiation_type MoK\a
_diffrn_radiation_wavelength 0.71073
_diffrn_reflns_av_R_equivalents 0.0319
_diffrn_reflns_av_sigmaI/netI 0.0531
_diffrn_reflns_limit_h_max 21
_diffrn_reflns_limit_h_min -18
_diffrn_reflns_limit_k_max 16
_diffrn_reflns_limit_k_min -14
_diffrn_reflns_limit_l_max 33
_diffrn_reflns_limit_l_min -39
_diffrn_reflns_number 18075
_diffrn_reflns_theta_full 25.35
_diffrn_reflns_theta_max 25.35
_diffrn_reflns_theta_min 2.96
_exptl_absorpt_coefficient_mu 0.152
_exptl_absorpt_correction_T_max 0.9673
_exptl_absorpt_correction_T_min 0.9347
_exptl_absorpt_correction_type multi-scan
_exptl_absorpt_process_details
;
CrysAlis PRO (Agilent Technologies, 2011) 
;
_exptl_crystal_colour yellow
_exptl_crystal_density_diffrn 1.318
_exptl_crystal_density_method 'not measured'
_exptl_crystal_description platelet
_exptl_crystal_F_000 3264
_exptl_crystal_size_max 0.45
_exptl_crystal_size_mid 0.38
_exptl_crystal_size_min 0.22
_platon_squeeze_details
;
;
_refine_diff_density_max 1.384
_refine_diff_density_min -0.337
_refine_diff_density_rms 0.097
_refine_ls_abs_structure_details 'Flack H D (1983), Acta Cryst. A39, 876-881'
_refine_ls_abs_structure_Flack 0.3(3)
_refine_ls_extinction_method none
_refine_ls_goodness_of_fit_ref 1.038
_refine_ls_hydrogen_treatment constr
_refine_ls_matrix_type full
_refine_ls_number_parameters 963
_refine_ls_number_reflns 10629
_refine_ls_number_restraints 68
_refine_ls_restrained_S_all 1.048
_refine_ls_R_factor_all 0.1110
_refine_ls_R_factor_gt 0.0802
_refine_ls_shift/su_max 0.000
_refine_ls_shift/su_mean 0.000
_refine_ls_structure_factor_coef Fsqd
_refine_ls_weighting_details 'calc w=1/[\s^2^(Fo^2^)+(0.1773P)^2^+7.4223P] where P=(Fo^2^+2Fc^2^)/3'
_refine_ls_weighting_scheme calc
_refine_ls_wR_factor_gt 0.2294
_refine_ls_wR_factor_ref 0.2672
_reflns_number_gt 7454
_reflns_number_total 10629
_reflns_threshold_expression >2sigma(I)
_cod_data_source_file ol303355z_si_002.cif
_cod_data_source_block 120302_yxz_h7g6
_cod_original_sg_symbol_H-M 'C c'
_cod_database_code 1508881

loop_
_symmetry_equiv_pos_as_xyz
'x, y, z'
'x, -y, z+1/2'
'x+1/2, y+1/2, z'
'x+1/2, -y+1/2, z+1/2'

loop_
_atom_site_label
_atom_site_type_symbol
_atom_site_fract_x
_atom_site_fract_y
_atom_site_fract_z
_atom_site_U_iso_or_equiv
_atom_site_adp_type
_atom_site_occupancy
_atom_site_symmetry_multiplicity
_atom_site_calc_flag
_atom_site_refinement_flags
P1 P 0.07939(17) 0.6963(3) 0.05602(8) 0.0464(7) Uani 1 1 d .
P2 P 0.02102(16) 0.3052(2) -0.12520(9) 0.0447(7) Uani 1 1 d .
F1 F 0.0633(5) 0.6003(6) 0.0791(3) 0.094(3) Uani 1 1 d .
F2 F 0.1162(5) 0.7434(7) 0.1002(2) 0.077(2) Uani 1 1 d .
F3 F -0.0028(4) 0.7328(7) 0.0587(2) 0.079(3) Uani 1 1 d .
F4 F 0.0424(6) 0.6441(11) 0.0131(3) 0.132(5) Uani 1 1 d .
F5 F 0.1624(4) 0.6572(5) 0.0543(2) 0.0626(19) Uani 1 1 d .
F6 F 0.0931(6) 0.7869(7) 0.0309(3) 0.113(4) Uani 1 1 d .
F7 F 0.0052(5) 0.2056(5) -0.1013(3) 0.078(2) Uani 1 1 d .
F8 F 0.0533(5) 0.3585(8) -0.0834(3) 0.101(3) Uani 1 1 d .
F9 F -0.0604(4) 0.3430(5) -0.1217(2) 0.0630(19) Uani 1 1 d .
F10 F -0.0120(5) 0.2515(7) -0.1674(3) 0.086(3) Uani 1 1 d .
F11 F 0.1046(4) 0.2660(6) -0.1273(2) 0.074(2) Uani 1 1 d .
F12 F 0.0321(5) 0.3966(6) -0.1516(3) 0.089(3) Uani 1 1 d .
O1 O -0.0349(5) 0.8369(9) 0.1839(2) 0.080(3) Uani 1 1 d .
O2 O -0.1091(5) 0.9555(7) 0.2273(2) 0.061(2) Uani 1 1 d .
O3 O -0.2415(4) 1.0350(5) 0.1940(2) 0.0406(17) Uani 1 1 d .
O4 O -0.2032(4) 0.8318(4) 0.03573(19) 0.0305(15) Uani 1 1 d .
O5 O -0.2923(4) 0.9444(4) 0.04122(18) 0.0290(14) Uani 1 1 d .
O6 O -0.1246(4) 1.1816(5) -0.0062(2) 0.0358(16) Uani 1 1 d .
O7 O 0.0082(4) 1.2712(5) 0.0394(2) 0.0417(17) Uani 1 1 d .
O8 O 0.1381(5) 1.2462(6) 0.1096(2) 0.062(2) Uani 1 1 d .
O9 O 0.2652(4) 1.1330(6) 0.1173(2) 0.048(2) Uani 1 1 d .
O10 O 0.3100(5) 1.0099(5) 0.05848(19) 0.0441(19) Uani 1 1 d .
O11 O 0.3940(4) 1.0574(5) -0.11091(19) 0.0332(15) Uani 1 1 d .
O12 O 0.3050(4) 1.1673(5) -0.10483(19) 0.0353(16) Uani 1 1 d .
O13 O 0.1353(5) 1.1610(8) -0.2526(2) 0.076(3) Uani 1 1 d .
O14 O 0.2079(5) 1.0489(7) -0.2979(2) 0.064(3) Uani 1 1 d .
O15 O 0.3421(5) 0.9681(6) -0.2632(2) 0.054(2) Uani 1 1 d .
O16 O 0.2247(4) 0.8177(5) -0.06359(19) 0.0343(16) Uani 1 1 d .
O17 O 0.0885(4) 0.7337(5) -0.1096(2) 0.0461(18) Uani 1 1 d .
O18 O -0.0379(4) 0.7513(6) -0.1784(2) 0.0471(19) Uani 1 1 d .
O19 O -0.1627(5) 0.8675(6) -0.1853(2) 0.050(2) Uani 1 1 d .
O20 O -0.2105(4) 0.9919(5) -0.12860(19) 0.0427(18) Uani 1 1 d .
N1 N 0.1208(5) 1.0561(6) -0.0629(3) 0.0348(19) Uani 1 1 d .
N2 N -0.0073(5) 0.9268(6) -0.0777(3) 0.040(2) Uani 1 1 d .
N3 N 0.1920(6) 0.7527(12) -0.2398(3) 0.128(5) Uani 1 1 d .
N4 N 0.1010(9) 0.9498(9) -0.1958(3) 0.141(6) Uani 1 1 d .
C1 C 0.0140(8) 0.7911(13) 0.1576(4) 0.086(5) Uani 1 1 d .
H1A H 0.0273 0.8399 0.1386 0.129 Uiso 1 1 calc R
H1B H -0.0138 0.7376 0.1413 0.129 Uiso 1 1 calc R
H1C H 0.0606 0.7658 0.1758 0.129 Uiso 1 1 calc R
C2 C -0.1285(11) 0.8901(10) 0.2572(4) 0.077(4) Uani 1 1 d .
H2A H -0.1163 0.8233 0.2503 0.116 Uiso 1 1 calc R
H2B H -0.1830 0.8951 0.2565 0.116 Uiso 1 1 calc R
H2C H -0.0993 0.9068 0.2852 0.116 Uiso 1 1 calc R
C3 C -0.3011(9) 1.0915(10) 0.1741(3) 0.070(4) Uani 1 1 d .
H3A H -0.2836 1.1365 0.1549 0.106 Uiso 1 1 calc R
H3B H -0.3212 1.1288 0.1949 0.106 Uiso 1 1 calc R
H3C H -0.3414 1.0497 0.1582 0.106 Uiso 1 1 calc R
C4 C -0.2387(6) 0.9674(7) 0.1250(3) 0.036(2) Uani 1 1 d .
H4 H -0.2845 0.9995 0.1122 0.043 Uiso 1 1 calc R
C5 C -0.2085(6) 0.9782(7) 0.1680(2) 0.033(2) Uani 1 1 d .
C6 C -0.1416(6) 0.9344(8) 0.1862(3) 0.039(2) Uani 1 1 d .
C7 C -0.1012(6) 0.8788(10) 0.1629(3) 0.049(3) Uani 1 1 d .
C8 C -0.1304(6) 0.8635(8) 0.1200(3) 0.038(2) Uani 1 1 d .
H8 H -0.1042 0.8241 0.1038 0.046 Uiso 1 1 calc R
C9 C -0.2011(6) 0.9094(7) 0.1014(3) 0.031(2) Uani 1 1 d .
C10 C -0.2325(6) 0.8908(6) 0.0561(3) 0.030(2) Uani 1 1 d .
C11 C -0.3187(6) 0.9424(6) -0.0043(2) 0.030(2) Uani 1 1 d .
H11A H -0.3261 0.8739 -0.0137 0.036 Uiso 1 1 calc R
H11B H -0.3686 0.9757 -0.0120 0.036 Uiso 1 1 calc R
C12 C -0.2657(5) 0.9891(7) -0.0259(3) 0.031(2) Uani 1 1 d .
C13 C -0.2179(6) 1.0646(7) -0.0065(3) 0.029(2) Uani 1 1 d .
H13 H -0.2196 1.0848 0.0211 0.035 Uiso 1 1 calc R
C14 C -0.1671(6) 1.1104(6) -0.0283(3) 0.030(2) Uani 1 1 d .
C15 C -0.1654(5) 1.0858(6) -0.0699(3) 0.0275(19) Uani 1 1 d .
H15 H -0.1332 1.1180 -0.0851 0.033 Uiso 1 1 calc R
C16 C -0.2155(7) 1.0092(7) -0.0877(3) 0.041(3) Uani 1 1 d .
C17 C -0.2637(5) 0.9651(6) -0.0684(2) 0.026(2) Uani 1 1 d .
H17 H -0.2972 0.9169 -0.0829 0.032 Uiso 1 1 calc R
C18 C -0.0706(5) 1.2285(7) -0.0271(3) 0.030(2) Uani 1 1 d .
H18A H -0.0970 1.2564 -0.0543 0.036 Uiso 1 1 calc R
H18B H -0.0318 1.1815 -0.0320 0.036 Uiso 1 1 calc R
C19 C -0.0330(6) 1.3109(7) 0.0037(3) 0.037(2) Uani 1 1 d .
H19A H 0.0005 1.3512 -0.0098 0.044 Uiso 1 1 calc R
H19B H -0.0730 1.3535 0.0105 0.044 Uiso 1 1 calc R
C20 C 0.0405(7) 1.3439(8) 0.0677(4) 0.055(3) Uani 1 1 d U
H20A H 0.0013 1.3933 0.0698 0.066 Uiso 1 1 calc R
H20B H 0.0819 1.3768 0.0576 0.066 Uiso 1 1 calc R
C21 C 0.0723(7) 1.2991(9) 0.1114(4) 0.059(3) Uani 1 1 d U
H21A H 0.0847 1.3513 0.1327 0.071 Uiso 1 1 calc R
H21B H 0.0339 1.2556 0.1193 0.071 Uiso 1 1 calc R
C22 C 0.1687(8) 1.2015(9) 0.1485(4) 0.058(2) Uani 1 1 d U
H22A H 0.1395 1.1415 0.1509 0.070 Uiso 1 1 calc R
H22B H 0.1624 1.2460 0.1713 0.070 Uiso 1 1 calc R
C23 C 0.2494(6) 1.1765(7) 0.1540(3) 0.049(2) Uani 1 1 d U
H23A H 0.2805 1.2362 0.1608 0.059 Uiso 1 1 calc R
H23B H 0.2639 1.1309 0.1779 0.059 Uiso 1 1 calc R
C24 C 0.3396(6) 1.0922(9) 0.1229(3) 0.043(3) Uani 1 1 d .
H24A H 0.3404 1.0266 0.1355 0.051 Uiso 1 1 calc R
H24B H 0.3766 1.1336 0.1421 0.051 Uiso 1 1 calc R
C25 C 0.3614(7) 1.0852(8) 0.0825(3) 0.042(2) Uani 1 1 d .
H25A H 0.4153 1.0652 0.0862 0.050 Uiso 1 1 calc R
H25B H 0.3544 1.1485 0.0677 0.050 Uiso 1 1 calc R
C26 C 0.3173(5) 0.9872(7) 0.0192(2) 0.027(2) Uani 1 1 d .
C27 C 0.2688(6) 0.9171(8) -0.0023(3) 0.038(2) Uani 1 1 d .
H27 H 0.2339 0.8864 0.0116 0.046 Uiso 1 1 calc R
C28 C 0.2689(5) 0.8903(6) -0.0419(3) 0.032(2) Uani 1 1 d .
C29 C 0.3170(5) 0.9391(7) -0.0627(3) 0.029(2) Uani 1 1 d .
H29 H 0.3165 0.9233 -0.0911 0.035 Uiso 1 1 calc R
C30 C 0.3648(5) 1.0091(6) -0.0430(3) 0.0258(19) Uani 1 1 d .
C31 C 0.3664(6) 1.0398(7) -0.0038(3) 0.036(2) Uani 1 1 d .
H31 H 0.3975 1.0926 0.0084 0.043 Uiso 1 1 calc R
C32 C 0.4216(5) 1.0602(8) -0.0663(3) 0.035(2) Uani 1 1 d .
H32A H 0.4288 1.1287 -0.0570 0.042 Uiso 1 1 calc R
H32B H 0.4716 1.0272 -0.0589 0.042 Uiso 1 1 calc R
C33 C 0.3318(5) 1.1131(7) -0.1273(3) 0.029(2) Uani 1 1 d .
C34 C 0.3013(6) 1.0957(6) -0.1715(3) 0.027(2) Uani 1 1 d .
C35 C 0.2347(6) 1.1377(7) -0.1896(3) 0.035(2) Uani 1 1 d .
H35 H 0.2094 1.1776 -0.1732 0.042 Uiso 1 1 calc R
C36 C 0.2028(7) 1.1237(8) -0.2314(3) 0.046(3) Uani 1 1 d .
C37 C 0.2393(7) 1.0642(8) -0.2561(2) 0.046(3) Uani 1 1 d .
C38 C 0.3097(6) 1.0201(8) -0.2361(3) 0.040(2) Uani 1 1 d .
C39 C 0.3409(6) 1.0350(7) -0.1948(3) 0.031(2) Uani 1 1 d .
H39 H 0.3879 1.0056 -0.1818 0.038 Uiso 1 1 calc R
C40 C 0.0880(8) 1.1991(11) -0.2277(3) 0.071(4) Uani 1 1 d U
H40A H 0.0364 1.2077 -0.2447 0.106 Uiso 1 1 calc R
H40B H 0.1079 1.2622 -0.2163 0.106 Uiso 1 1 calc R
H40C H 0.0865 1.1542 -0.2046 0.106 Uiso 1 1 calc R
C41 C 0.2380(10) 1.1197(13) -0.3239(4) 0.094(6) Uani 1 1 d .
H41A H 0.2265 1.0977 -0.3531 0.141 Uiso 1 1 calc R
H41B H 0.2933 1.1253 -0.3139 0.141 Uiso 1 1 calc R
H41C H 0.2143 1.1833 -0.3220 0.141 Uiso 1 1 calc R
C42 C 0.4079(8) 0.9066(12) -0.2457(4) 0.087(5) Uani 1 1 d .
H42A H 0.4146 0.8578 -0.2665 0.130 Uiso 1 1 calc R
H42B H 0.3995 0.8739 -0.2205 0.130 Uiso 1 1 calc R
H42C H 0.4537 0.9472 -0.2385 0.130 Uiso 1 1 calc R
C43 C 0.1714(7) 0.7703(7) -0.0454(4) 0.046(3) Uani 1 1 d .
H43A H 0.1336 0.8185 -0.0402 0.055 Uiso 1 1 calc R
H43B H 0.1977 0.7434 -0.0180 0.055 Uiso 1 1 calc R
C44 C 0.1327(7) 0.6939(7) -0.0703(3) 0.042(3) Uani 1 1 d .
H44A H 0.0983 0.6604 -0.0550 0.050 Uiso 1 1 calc R
H44B H 0.1699 0.6458 -0.0762 0.050 Uiso 1 1 calc R
C45 C 0.0608(8) 0.6558(9) -0.1393(4) 0.058(3) Uani 1 1 d .
H45A H 0.1034 0.6121 -0.1417 0.070 Uiso 1 1 calc R
H45B H 0.0221 0.6169 -0.1292 0.070 Uiso 1 1 calc R
C46 C 0.0280(8) 0.6967(10) -0.1794(4) 0.058(3) Uani 1 1 d .
H46A H 0.0659 0.7393 -0.1883 0.070 Uiso 1 1 calc R
H46B H 0.0148 0.6437 -0.2002 0.070 Uiso 1 1 calc R
C47 C -0.0676(8) 0.8024(11) -0.2162(3) 0.068(3) Uani 1 1 d U
H47A H -0.0327 0.8568 -0.2185 0.082 Uiso 1 1 calc R
H47B H -0.0678 0.7578 -0.2400 0.082 Uiso 1 1 calc R
C48 C -0.1388(9) 0.8391(11) -0.2201(4) 0.099(4) Uani 1 1 d U
H48A H -0.1434 0.8960 -0.2391 0.119 Uiso 1 1 calc R
H48B H -0.1751 0.7893 -0.2345 0.119 Uiso 1 1 calc R
C49 C -0.2379(7) 0.9027(9) -0.1921(3) 0.050(3) Uani 1 1 d .
H49A H -0.2736 0.8554 -0.2088 0.060 Uiso 1 1 calc R
H49B H -0.2424 0.9653 -0.2075 0.060 Uiso 1 1 calc R
C50 C -0.2562(7) 0.9168(8) -0.1493(3) 0.042(3) Uani 1 1 d .
H50A H -0.3106 0.9336 -0.1524 0.051 Uiso 1 1 calc R
H50B H -0.2461 0.8558 -0.1328 0.051 Uiso 1 1 calc R
C51 C -0.0625(6) 0.8586(7) -0.0856(3) 0.038(2) Uani 1 1 d .
H51 H -0.0770 0.8290 -0.1124 0.046 Uiso 1 1 calc R
C52 C -0.0982(6) 0.8328(8) -0.0528(3) 0.043(3) Uani 1 1 d .
H52 H -0.1379 0.7859 -0.0577 0.051 Uiso 1 1 calc R
C53 C -0.0755(6) 0.8758(7) -0.0129(3) 0.038(2) Uani 1 1 d .
H53 H -0.1006 0.8602 0.0090 0.046 Uiso 1 1 calc R
C54 C -0.0148(5) 0.9423(6) -0.0065(3) 0.0245(18) Uani 1 1 d .
C55 C 0.0068(7) 0.9933(9) 0.0333(3) 0.049(3) Uani 1 1 d .
H55 H -0.0264 0.9951 0.0522 0.059 Uiso 1 1 calc R
C56 C 0.0742(8) 1.0374(9) 0.0426(3) 0.055(3) Uani 1 1 d .
H56 H 0.1009 1.0444 0.0709 0.066 Uiso 1 1 calc R
C57 C 0.1055(5) 1.0740(6) 0.0089(2) 0.0225(18) Uani 1 1 d .
C58 C 0.1662(6) 1.1393(7) 0.0143(3) 0.039(3) Uani 1 1 d .
H58 H 0.1853 1.1658 0.0414 0.047 Uiso 1 1 calc R
C59 C 0.1991(6) 1.1664(7) -0.0171(3) 0.034(2) Uani 1 1 d .
H59 H 0.2375 1.2151 -0.0131 0.041 Uiso 1 1 calc R
C60 C 0.1758(6) 1.1224(8) -0.0543(3) 0.040(3) Uani 1 1 d .
H60 H 0.2005 1.1399 -0.0762 0.048 Uiso 1 1 calc R
C61 C 0.0807(5) 1.0361(6) -0.0313(3) 0.026(2) Uani 1 1 d .
C62 C 0.0185(5) 0.9690(7) -0.0392(3) 0.028(2) Uani 1 1 d .
C63 C 0.0281(8) 0.9571(10) -0.1116(3) 0.060(4) Uani 1 1 d .
H63A H 0.0341 0.8982 -0.1280 0.072 Uiso 1 1 calc R
H63B H -0.0084 1.0002 -0.1302 0.072 Uiso 1 1 calc R
C64 C 0.0993(6) 1.0055(8) -0.1025(3) 0.040(2) Uani 1 1 d .
H64A H 0.0995 1.0533 -0.1252 0.047 Uiso 1 1 calc R
H64B H 0.1392 0.9568 -0.1038 0.047 Uiso 1 1 calc R
C65 C 0.0802(6) 0.9465(7) -0.2329(3) 0.067(2) Uani 1 1 d U
C66 C 0.0614(12) 0.9340(7) -0.2806(5) 0.085(4) Uani 1 1 d U
H66A H 0.1047 0.9559 -0.2919 0.128 Uiso 1 1 calc R
H66B H 0.0164 0.9729 -0.2928 0.128 Uiso 1 1 calc R
H66C H 0.0512 0.8652 -0.2876 0.128 Uiso 1 1 calc R
C67 C 0.2527(6) 0.7685(10) -0.1637(2) 0.078(3) Uani 1 1 d U
H67A H 0.2489 0.8367 -0.1556 0.118 Uiso 1 1 calc R
H67B H 0.3064 0.7494 -0.1586 0.118 Uiso 1 1 calc R
H67C H 0.2262 0.7272 -0.1470 0.118 Uiso 1 1 calc R
C68 C 0.2195(5) 0.7573(8) -0.2059(3) 0.062(2) Uani 1 1 d U

loop_
_atom_site_aniso_label
_atom_site_aniso_U_11
_atom_site_aniso_U_22
_atom_site_aniso_U_33
_atom_site_aniso_U_23
_atom_site_aniso_U_13
_atom_site_aniso_U_12
P1 0.0364(16) 0.0620(19) 0.0397(14) -0.0045(13) 0.0059(12) 0.0100(15)
P2 0.0333(16) 0.0544(18) 0.0456(15) -0.0107(13) 0.0070(12) 0.0074(14)
F1 0.075(6) 0.074(5) 0.141(7) 0.006(5) 0.042(5) -0.038(5)
F2 0.060(5) 0.109(7) 0.061(4) -0.027(4) 0.013(3) -0.003(5)
F3 0.050(5) 0.137(8) 0.052(4) -0.011(4) 0.014(3) 0.034(5)
F4 0.060(6) 0.251(14) 0.077(6) -0.093(7) -0.005(4) 0.013(7)
F5 0.038(4) 0.071(5) 0.077(4) -0.013(4) 0.009(3) 0.014(4)
F6 0.110(8) 0.109(6) 0.146(8) 0.081(6) 0.084(7) 0.069(6)
F7 0.074(5) 0.069(5) 0.103(6) 0.008(4) 0.045(5) 0.018(4)
F8 0.055(5) 0.173(9) 0.066(5) -0.060(5) -0.003(4) -0.009(6)
F9 0.054(5) 0.060(4) 0.080(5) 0.000(4) 0.025(4) 0.018(4)
F10 0.067(5) 0.120(7) 0.069(4) -0.048(5) 0.009(4) -0.012(5)
F11 0.034(4) 0.117(7) 0.074(4) 0.026(4) 0.017(3) 0.027(4)
F12 0.075(5) 0.099(6) 0.089(5) 0.025(5) 0.011(4) 0.029(5)
O1 0.050(6) 0.159(10) 0.027(4) -0.001(5) 0.002(4) 0.049(6)
O2 0.042(5) 0.110(7) 0.029(4) -0.004(4) 0.004(3) -0.003(5)
O3 0.034(4) 0.050(4) 0.040(4) -0.010(3) 0.011(3) 0.009(4)
O4 0.032(4) 0.026(3) 0.033(3) 0.005(3) 0.007(3) 0.001(3)
O5 0.025(3) 0.033(4) 0.027(3) 0.004(3) -0.001(3) 0.002(3)
O6 0.031(4) 0.028(4) 0.047(4) 0.001(3) 0.003(3) -0.004(3)
O7 0.032(4) 0.030(4) 0.062(4) -0.002(3) 0.007(3) -0.001(3)
O8 0.061(6) 0.077(6) 0.041(4) 0.003(4) -0.003(4) 0.021(5)
O9 0.043(5) 0.065(5) 0.034(4) -0.010(3) 0.005(3) 0.002(4)
O10 0.062(5) 0.042(4) 0.031(3) 0.008(3) 0.016(3) -0.002(4)
O11 0.033(4) 0.035(4) 0.032(3) -0.004(3) 0.006(3) 0.008(3)
O12 0.038(4) 0.035(4) 0.029(3) -0.012(3) -0.002(3) 0.001(3)
O13 0.063(6) 0.122(8) 0.033(4) -0.018(5) -0.011(4) 0.044(6)
O14 0.066(6) 0.097(7) 0.024(4) -0.014(4) -0.003(3) 0.027(5)
O15 0.068(6) 0.062(5) 0.028(4) -0.015(3) 0.000(3) 0.009(5)
O16 0.040(4) 0.030(4) 0.035(3) 0.005(3) 0.014(3) -0.003(3)
O17 0.043(4) 0.032(4) 0.055(4) 0.012(3) -0.009(3) 0.006(3)
O18 0.026(4) 0.068(5) 0.053(4) 0.013(4) 0.020(3) 0.001(4)
O19 0.050(5) 0.074(6) 0.027(4) -0.004(3) 0.008(3) 0.018(4)
O20 0.050(5) 0.044(4) 0.036(3) -0.011(3) 0.014(3) 0.004(4)
N1 0.035(5) 0.028(4) 0.043(4) 0.012(3) 0.011(3) 0.004(4)
N2 0.038(5) 0.027(5) 0.053(5) -0.001(4) 0.007(4) 0.009(4)
N3 0.073(7) 0.257(16) 0.050(5) -0.026(7) 0.009(5) 0.053(9)
N4 0.239(16) 0.146(10) 0.058(6) -0.050(6) 0.075(8) -0.133(10)
C1 0.044(7) 0.153(14) 0.056(8) -0.017(8) 0.001(6) 0.043(9)
C2 0.122(12) 0.074(8) 0.029(6) 0.008(5) 0.001(6) 0.022(8)
C3 0.096(11) 0.075(8) 0.043(6) -0.010(6) 0.021(6) 0.046(8)
C4 0.038(6) 0.033(5) 0.031(5) -0.002(4) -0.005(4) -0.002(5)
C5 0.051(7) 0.035(5) 0.014(4) 0.003(3) 0.008(4) -0.007(5)
C6 0.025(5) 0.052(7) 0.042(5) -0.012(4) 0.009(4) 0.005(5)
C7 0.031(6) 0.088(9) 0.031(5) -0.001(5) 0.009(4) 0.020(6)
C8 0.042(6) 0.051(6) 0.022(5) -0.017(4) 0.009(4) -0.004(5)
C9 0.033(5) 0.031(5) 0.028(5) 0.010(4) 0.004(4) 0.004(4)
C10 0.044(6) 0.017(4) 0.031(5) -0.007(3) 0.011(4) -0.007(4)
C11 0.047(6) 0.024(4) 0.013(4) 0.001(3) -0.006(3) -0.007(4)
C12 0.027(5) 0.028(5) 0.032(4) 0.003(4) -0.008(4) 0.008(4)
C13 0.038(6) 0.024(5) 0.025(4) 0.003(3) 0.003(4) 0.001(4)
C14 0.030(6) 0.025(5) 0.032(5) 0.010(4) 0.001(4) 0.008(4)
C15 0.025(5) 0.022(4) 0.034(4) 0.004(3) 0.003(4) 0.012(4)
C16 0.048(7) 0.032(6) 0.038(5) 0.001(4) -0.004(5) 0.019(5)
C17 0.034(5) 0.029(5) 0.012(3) 0.002(3) -0.003(3) 0.007(4)
C18 0.025(5) 0.028(5) 0.040(5) 0.007(4) 0.013(4) 0.001(4)
C19 0.025(5) 0.019(5) 0.065(6) -0.001(4) 0.009(4) 0.002(4)
C20 0.041(5) 0.042(5) 0.075(6) -0.014(5) -0.002(5) 0.011(5)
C21 0.043(5) 0.058(5) 0.069(5) -0.021(4) -0.006(4) 0.009(5)
C22 0.055(5) 0.061(5) 0.053(5) -0.009(4) 0.000(4) 0.008(4)
C23 0.045(5) 0.054(5) 0.045(4) -0.013(4) 0.004(4) -0.002(4)
C24 0.048(7) 0.057(7) 0.019(4) -0.006(4) -0.002(4) -0.008(5)
C25 0.043(6) 0.041(6) 0.037(5) -0.001(4) 0.000(4) 0.011(5)
C26 0.031(5) 0.032(5) 0.023(4) 0.005(4) 0.016(4) 0.008(4)
C27 0.037(6) 0.033(5) 0.051(6) 0.011(4) 0.021(5) -0.003(5)
C28 0.023(5) 0.021(5) 0.048(6) -0.006(4) 0.000(4) 0.008(4)
C29 0.020(5) 0.025(5) 0.042(5) 0.003(4) 0.004(4) 0.006(4)
C30 0.026(5) 0.026(5) 0.029(4) 0.004(4) 0.014(4) 0.006(4)
C31 0.035(6) 0.021(4) 0.055(6) 0.004(4) 0.016(4) -0.001(4)
C32 0.019(5) 0.048(6) 0.038(5) 0.001(4) 0.006(4) 0.008(4)
C33 0.021(5) 0.030(5) 0.034(5) 0.009(4) -0.001(4) -0.002(4)
C34 0.031(5) 0.023(4) 0.026(4) -0.006(3) 0.008(4) -0.007(4)
C35 0.032(5) 0.038(6) 0.037(5) 0.011(4) 0.012(4) 0.010(4)
C36 0.044(7) 0.056(7) 0.027(5) 0.002(4) -0.015(4) -0.001(5)
C37 0.064(7) 0.066(7) 0.007(4) 0.004(4) 0.001(4) -0.002(6)
C38 0.029(5) 0.041(6) 0.052(6) -0.011(5) 0.014(4) 0.003(5)
C39 0.029(5) 0.037(6) 0.028(5) 0.000(4) 0.008(4) -0.004(5)
C40 0.051(7) 0.120(10) 0.033(5) -0.029(6) -0.010(5) 0.040(7)
C41 0.120(15) 0.135(14) 0.031(6) 0.015(7) 0.025(7) 0.048(11)
C42 0.060(8) 0.124(13) 0.062(8) -0.037(8) -0.017(6) 0.048(9)
C43 0.036(6) 0.025(5) 0.078(7) 0.011(5) 0.015(5) 0.013(5)
C44 0.044(6) 0.032(6) 0.049(6) 0.013(4) 0.012(5) 0.007(5)
C45 0.043(6) 0.044(6) 0.082(8) 0.009(5) -0.001(5) -0.011(5)
C46 0.047(6) 0.070(7) 0.061(6) 0.004(5) 0.020(5) 0.000(6)
C47 0.066(6) 0.124(7) 0.018(4) 0.004(4) 0.016(4) 0.030(5)
C48 0.120(8) 0.145(9) 0.044(5) 0.057(5) 0.046(5) 0.094(7)
C49 0.043(7) 0.059(7) 0.048(6) 0.004(5) 0.011(5) 0.016(6)
C50 0.043(6) 0.050(7) 0.034(5) 0.000(4) 0.008(4) -0.010(5)
C51 0.036(6) 0.034(6) 0.043(5) -0.002(4) 0.004(4) 0.010(5)
C52 0.035(6) 0.032(6) 0.057(7) 0.004(5) -0.001(5) -0.005(5)
C53 0.031(6) 0.027(5) 0.057(6) 0.007(4) 0.014(5) -0.001(4)
C54 0.018(4) 0.021(4) 0.030(4) -0.007(3) -0.002(3) 0.002(4)
C55 0.060(8) 0.059(8) 0.030(5) -0.003(5) 0.013(5) 0.000(6)
C56 0.066(9) 0.062(8) 0.039(6) -0.019(5) 0.014(6) -0.025(7)
C57 0.017(4) 0.021(4) 0.028(4) -0.013(3) 0.001(3) -0.002(4)
C58 0.024(5) 0.029(5) 0.056(6) -0.026(4) -0.011(4) -0.001(4)
C59 0.021(5) 0.021(5) 0.057(7) -0.006(4) -0.001(5) 0.005(4)
C60 0.026(6) 0.047(7) 0.044(6) 0.015(5) -0.001(4) 0.008(5)
C61 0.021(5) 0.014(4) 0.044(5) 0.003(3) 0.009(4) 0.006(4)
C62 0.024(5) 0.024(5) 0.035(5) -0.007(4) 0.002(4) 0.012(4)
C63 0.072(9) 0.071(8) 0.041(6) -0.023(6) 0.019(6) -0.035(8)
C64 0.036(6) 0.051(6) 0.032(5) -0.002(4) 0.008(4) -0.009(5)
C65 0.071(5) 0.071(5) 0.065(5) 0.002(4) 0.027(4) -0.002(4)
C66 0.113(11) 0.069(5) 0.091(7) -0.004(7) 0.057(7) -0.023(8)
C67 0.054(5) 0.153(9) 0.026(4) 0.000(5) 0.004(3) -0.041(6)
C68 0.044(4) 0.092(6) 0.054(5) -0.006(4) 0.020(4) 0.013(4)

loop_
_atom_type_symbol
_atom_type_description
_atom_type_scat_dispersion_real
_atom_type_scat_dispersion_imag
_atom_type_scat_source
C C 0.0033 0.0016 'International Tables Vol C Tables 4.2.6.8 and 6.1.1.4'
H H 0.0000 0.0000 'International Tables Vol C Tables 4.2.6.8 and 6.1.1.4'
F F 0.0171 0.0103 'International Tables Vol C Tables 4.2.6.8 and 6.1.1.4'
N N 0.0061 0.0033 'International Tables Vol C Tables 4.2.6.8 and 6.1.1.4'
O O 0.0106 0.0060 'International Tables Vol C Tables 4.2.6.8 and 6.1.1.4'
P P 0.1023 0.0942 'International Tables Vol C Tables 4.2.6.8 and 6.1.1.4'

loop_
_geom_angle_atom_site_label_1
_geom_angle_atom_site_label_2
_geom_angle_atom_site_label_3
_geom_angle
F6 P1 F1 176.5(6)
F6 P1 F3 91.9(5)
F1 P1 F3 88.1(5)
F6 P1 F4 88.8(8)
F1 P1 F4 87.7(7)
F3 P1 F4 88.6(5)
F6 P1 F2 94.1(6)
F1 P1 F2 89.4(5)
F3 P1 F2 91.7(4)
F4 P1 F2 177.0(7)
F6 P1 F5 89.7(5)
F1 P1 F5 90.3(5)
F3 P1 F5 178.4(5)
F4 P1 F5 91.9(5)
F2 P1 F5 87.7(4)
F8 P2 F12 92.3(6)
F8 P2 F10 179.8(6)
F12 P2 F10 87.7(5)
F8 P2 F9 87.6(5)
F12 P2 F9 90.4(4)
F10 P2 F9 92.2(5)
F8 P2 F11 91.2(5)
F12 P2 F11 90.7(4)
F10 P2 F11 89.0(5)
F9 P2 F11 178.3(4)
F8 P2 F7 92.6(6)
F12 P2 F7 175.0(5)
F10 P2 F7 87.4(5)
F9 P2 F7 88.8(4)
F11 P2 F7 90.1(4)
C7 O1 C1 116.5(9)
C6 O2 C2 114.9(10)
C3 O3 C5 115.1(7)
C10 O5 C11 115.3(7)
C14 O6 C18 115.5(7)
C19 O7 C20 110.7(8)
C21 O8 C22 110.9(9)
C23 O9 C24 114.3(7)
C26 O10 C25 118.7(7)
C33 O11 C32 117.1(7)
C36 O13 C40 115.5(9)
C37 O14 C41 110.5(11)
C38 O15 C42 118.1(8)
C28 O16 C43 119.6(8)
C45 O17 C44 110.7(8)
C46 O18 C47 113.7(8)
C48 O19 C49 115.9(9)
C16 O20 C50 116.1(8)
C60 N1 C61 117.1(9)
C60 N1 C64 124.1(9)
C61 N1 C64 118.8(8)
C51 N2 C62 123.8(9)
C51 N2 C63 118.7(9)
C62 N2 C63 117.5(9)
O1 C1 H1A 109.5
O1 C1 H1B 109.5
H1A C1 H1B 109.5
O1 C1 H1C 109.5
H1A C1 H1C 109.5
H1B C1 H1C 109.5
O2 C2 H2A 109.5
O2 C2 H2B 109.5
H2A C2 H2B 109.5
O2 C2 H2C 109.5
H2A C2 H2C 109.5
H2B C2 H2C 109.5
O3 C3 H3A 109.5
O3 C3 H3B 109.5
H3A C3 H3B 109.5
O3 C3 H3C 109.5
H3A C3 H3C 109.5
H3B C3 H3C 109.5
C9 C4 C5 119.5(10)
C9 C4 H4 120.3
C5 C4 H4 120.3
C6 C5 O3 115.9(8)
C6 C5 C4 120.4(9)
O3 C5 C4 123.7(10)
C5 C6 O2 118.9(9)
C5 C6 C7 121.3(9)
O2 C6 C7 119.4(9)
O1 C7 C6 117.2(9)
O1 C7 C8 122.4(9)
C6 C7 C8 120.3(10)
C7 C8 C9 117.6(9)
C7 C8 H8 121.2
C9 C8 H8 121.2
C4 C9 C8 120.9(8)
C4 C9 C10 121.9(9)
C8 C9 C10 117.2(8)
O4 C10 O5 125.6(8)
O4 C10 C9 122.2(9)
O5 C10 C9 112.2(8)
C12 C11 O5 112.7(8)
C12 C11 H11A 109.1
O5 C11 H11A 109.1
C12 C11 H11B 109.1
O5 C11 H11B 109.1
H11A C11 H11B 107.8
C13 C12 C17 117.6(9)
C13 C12 C11 120.4(8)
C17 C12 C11 121.8(8)
C12 C13 C14 119.8(8)
C12 C13 H13 120.1
C14 C13 H13 120.1
O6 C14 C15 124.1(8)
O6 C14 C13 113.9(8)
C15 C14 C13 121.9(9)
C14 C15 C16 115.2(9)
C14 C15 H15 122.4
C16 C15 H15 122.4
C17 C16 O20 124.7(9)
C17 C16 C15 124.5(9)
O20 C16 C15 110.6(9)
C16 C17 C12 120.8(9)
C16 C17 H17 119.6
C12 C17 H17 119.6
O6 C18 C19 104.9(7)
O6 C18 H18A 110.8
C19 C18 H18A 110.8
O6 C18 H18B 110.8
C19 C18 H18B 110.8
H18A C18 H18B 108.8
O7 C19 C18 110.0(7)
O7 C19 H19A 109.7
C18 C19 H19A 109.7
O7 C19 H19B 109.7
C18 C19 H19B 109.7
H19A C19 H19B 108.2
O7 C20 C21 110.2(9)
O7 C20 H20A 109.6
C21 C20 H20A 109.6
O7 C20 H20B 109.6
C21 C20 H20B 109.6
H20A C20 H20B 108.1
O8 C21 C20 108.4(10)
O8 C21 H21A 110.0
C20 C21 H21A 110.0
O8 C21 H21B 110.0
C20 C21 H21B 110.0
H21A C21 H21B 108.4
O8 C22 C23 113.4(10)
O8 C22 H22A 108.9
C23 C22 H22A 108.9
O8 C22 H22B 108.9
C23 C22 H22B 108.9
H22A C22 H22B 107.7
O9 C23 C22 111.5(8)
O9 C23 H23A 109.3
C22 C23 H23A 109.3
O9 C23 H23B 109.3
C22 C23 H23B 109.3
H23A C23 H23B 108.0
O9 C24 C25 109.9(8)
O9 C24 H24A 109.7
C25 C24 H24A 109.7
O9 C24 H24B 109.7
C25 C24 H24B 109.7
H24A C24 H24B 108.2
C24 C25 O10 105.2(9)
C24 C25 H25A 110.7
O10 C25 H25A 110.7
C24 C25 H25B 110.7
O10 C25 H25B 110.7
H25A C25 H25B 108.8
O10 C26 C27 117.4(8)
O10 C26 C31 124.4(9)
C27 C26 C31 117.7(8)
C28 C27 C26 123.1(9)
C28 C27 H27 118.5
C26 C27 H27 118.5
C27 C28 O16 125.0(9)
C27 C28 C29 118.2(9)
O16 C28 C29 116.8(8)
C30 C29 C28 120.6(9)
C30 C29 H29 119.7
C28 C29 H29 119.7
C31 C30 C29 123.7(9)
C31 C30 C32 116.3(9)
C29 C30 C32 120.0(8)
C30 C31 C26 116.3(9)
C30 C31 H31 121.8
C26 C31 H31 121.8
O11 C32 C30 111.3(8)
O11 C32 H32A 109.4
C30 C32 H32A 109.4
O11 C32 H32B 109.4
C30 C32 H32B 109.4
H32A C32 H32B 108.0
O12 C33 O11 120.4(8)
O12 C33 C34 126.0(9)
O11 C33 C34 113.5(8)
C35 C34 C39 121.3(9)
C35 C34 C33 118.4(9)
C39 C34 C33 120.3(9)
C34 C35 C36 121.1(10)
C34 C35 H35 119.4
C36 C35 H35 119.4
O13 C36 C35 126.0(10)
O13 C36 C37 113.7(9)
C35 C36 C37 120.3(10)
O14 C37 C36 121.1(10)
O14 C37 C38 121.4(10)
C36 C37 C38 117.6(8)
C39 C38 O15 125.6(10)
C39 C38 C37 121.5(9)
O15 C38 C37 112.8(9)
C38 C39 C34 118.2(10)
C38 C39 H39 120.9
C34 C39 H39 120.9
O13 C40 H40A 109.5
O13 C40 H40B 109.5
H40A C40 H40B 109.5
O13 C40 H40C 109.5
H40A C40 H40C 109.5
H40B C40 H40C 109.5
O14 C41 H41A 109.5
O14 C41 H41B 109.5
H41A C41 H41B 109.5
O14 C41 H41C 109.5
H41A C41 H41C 109.5
H41B C41 H41C 109.5
O15 C42 H42A 109.5
O15 C42 H42B 109.5
H42A C42 H42B 109.5
O15 C42 H42C 109.5
H42A C42 H42C 109.5
H42B C42 H42C 109.5
O16 C43 C44 113.6(10)
O16 C43 H43A 108.8
C44 C43 H43A 108.8
O16 C43 H43B 108.8
C44 C43 H43B 108.8
H43A C43 H43B 107.7
C43 C44 O17 109.5(8)
C43 C44 H44A 109.8
O17 C44 H44A 109.8
C43 C44 H44B 109.8
O17 C44 H44B 109.8
H44A C44 H44B 108.2
C46 C45 O17 109.5(10)
C46 C45 H45A 109.8
O17 C45 H45A 109.8
C46 C45 H45B 109.8
O17 C45 H45B 109.8
H45A C45 H45B 108.2
O18 C46 C45 111.7(10)
O18 C46 H46A 109.3
C45 C46 H46A 109.3
O18 C46 H46B 109.3
C45 C46 H46B 109.3
H46A C46 H46B 107.9
C48 C47 O18 115.8(9)
C48 C47 H47A 108.3
O18 C47 H47A 108.3
C48 C47 H47B 108.3
O18 C47 H47B 108.3
H47A C47 H47B 107.4
O19 C48 C47 119.5(11)
O19 C48 H48A 107.4
C47 C48 H48A 107.4
O19 C48 H48B 107.4
C47 C48 H48B 107.4
H48A C48 H48B 107.0
O19 C49 C50 107.0(9)
O19 C49 H49A 110.3
C50 C49 H49A 110.3
O19 C49 H49B 110.3
C50 C49 H49B 110.3
H49A C49 H49B 108.6
O20 C50 C49 108.5(9)
O20 C50 H50A 110.0
C49 C50 H50A 110.0
O20 C50 H50B 110.0
C49 C50 H50B 110.0
H50A C50 H50B 108.4
N2 C51 C52 117.9(9)
N2 C51 H51 121.0
C52 C51 H51 121.0
C51 C52 C53 120.8(10)
C51 C52 H52 119.6
C53 C52 H52 119.6
C54 C53 C52 117.9(9)
C54 C53 H53 121.0
C52 C53 H53 121.0
C62 C54 C53 120.8(8)
C62 C54 C55 119.1(9)
C53 C54 C55 119.6(9)
C56 C55 C54 118.5(10)
C56 C55 H55 120.7
C54 C55 H55 120.7
C55 C56 C57 118.4(10)
C55 C56 H56 120.8
C57 C56 H56 120.8
C61 C57 C58 116.0(8)
C61 C57 C56 119.7(8)
C58 C57 C56 123.9(8)
C59 C58 C57 123.1(9)
C59 C58 H58 118.5
C57 C58 H58 118.5
C60 C59 C58 117.7(10)
C60 C59 H59 121.1
C58 C59 H59 121.1
N1 C60 C59 124.8(10)
N1 C60 H60 117.6
C59 C60 H60 117.6
C57 C61 N1 120.6(8)
C57 C61 C62 119.2(6)
N1 C61 C62 120.0(6)
N2 C62 C54 118.7(9)
N2 C62 C61 122.2(7)
C54 C62 C61 119.1(6)
C64 C63 N2 120.1(9)
C64 C63 H63A 107.3
N2 C63 H63A 107.3
C64 C63 H63B 107.3
N2 C63 H63B 107.3
H63A C63 H63B 106.9
C63 C64 N1 117.8(9)
C63 C64 H64A 107.9
N1 C64 H64A 107.9
C63 C64 H64B 107.9
N1 C64 H64B 107.9
H64A C64 H64B 107.2
N4 C65 C66 173.1(14)
C65 C66 H66A 109.5
C65 C66 H66B 109.5
H66A C66 H66B 109.5
C65 C66 H66C 109.5
H66A C66 H66C 109.5
H66B C66 H66C 109.5
C68 C67 H67A 109.5
C68 C67 H67B 109.5
H67A C67 H67B 109.5
C68 C67 H67C 109.5
H67A C67 H67C 109.5
H67B C67 H67C 109.5
N3 C68 C67 176.7(13)

loop_
_geom_bond_atom_site_label_1
_geom_bond_atom_site_label_2
_geom_bond_distance
P1 F6 1.540(8)
P1 F1 1.577(8)
P1 F3 1.581(8)
P1 F4 1.589(8)
P1 F2 1.591(8)
P1 F5 1.600(7)
P2 F8 1.548(8)
P2 F12 1.561(9)
P2 F10 1.565(8)
P2 F9 1.581(8)
P2 F11 1.613(7)
P2 F7 1.632(8)
O1 C7 1.369(14)
O1 C1 1.495(14)
O2 C6 1.373(12)
O2 C2 1.425(15)
O3 C3 1.370(14)
O3 C5 1.381(11)
O4 C10 1.238(11)
O5 C10 1.307(12)
O5 C11 1.460(9)
O6 C14 1.349(11)
O6 C18 1.454(11)
O7 C19 1.352(13)
O7 C20 1.401(13)
O8 C21 1.401(14)
O8 C22 1.412(14)
O9 C23 1.423(11)
O9 C24 1.428(13)
O10 C26 1.355(9)
O10 C25 1.492(13)
O11 C33 1.365(11)
O11 C32 1.436(11)
O12 C33 1.216(11)
O13 C36 1.362(14)
O13 C40 1.403(13)
O14 C37 1.376(11)
O14 C41 1.471(18)
O15 C38 1.363(11)
O15 C42 1.467(15)
O16 C28 1.373(11)
O16 C43 1.395(12)
O17 C45 1.457(14)
O17 C44 1.463(13)
O18 C46 1.408(15)
O18 C47 1.422(13)
O19 C48 1.357(13)
O19 C49 1.409(13)
O20 C16 1.381(11)
O20 C50 1.399(12)
N1 C60 1.330(14)
N1 C61 1.409(11)
N1 C64 1.447(12)
N2 C51 1.349(14)
N2 C62 1.373(11)
N2 C63 1.452(13)
N3 C68 1.112(12)
N4 C65 1.190(13)
C1 H1A 0.9800
C1 H1B 0.9800
C1 H1C 0.9800
C2 H2A 0.9800
C2 H2B 0.9800
C2 H2C 0.9800
C3 H3A 0.9800
C3 H3B 0.9800
C3 H3C 0.9800
C4 C9 1.385(14)
C4 C5 1.398(12)
C4 H4 0.9500
C5 C6 1.363(14)
C6 C7 1.391(13)
C7 C8 1.402(14)
C8 C9 1.432(15)
C8 H8 0.9500
C9 C10 1.488(13)
C11 C12 1.454(13)
C11 H11A 0.9900
C11 H11B 0.9900
C12 C13 1.407(13)
C12 C17 1.436(12)
C13 C14 1.421(13)
C13 H13 0.9500
C14 C15 1.409(12)
C15 C16 1.425(14)
C15 H15 0.9500
C16 C17 1.322(14)
C17 H17 0.9500
C18 C19 1.568(13)
C18 H18A 0.9900
C18 H18B 0.9900
C19 H19A 0.9900
C19 H19B 0.9900
C20 C21 1.545(17)
C20 H20A 0.9900
C20 H20B 0.9900
C21 H21A 0.9900
C21 H21B 0.9900
C22 C23 1.465(17)
C22 H22A 0.9900
C22 H22B 0.9900
C23 H23A 0.9900
C23 H23B 0.9900
C24 C25 1.460(13)
C24 H24A 0.9900
C24 H24B 0.9900
C25 H25A 0.9900
C25 H25B 0.9900
C26 C27 1.384(14)
C26 C31 1.468(12)
C27 C28 1.347(13)
C27 H27 0.9500
C28 C29 1.384(13)
C29 C30 1.357(13)
C29 H29 0.9500
C30 C31 1.344(13)
C30 C32 1.566(12)
C31 H31 0.9500
C32 H32A 0.9900
C32 H32B 0.9900
C33 C34 1.452(13)
C34 C35 1.345(14)
C34 C39 1.420(13)
C35 C36 1.375(14)
C35 H35 0.9500
C36 C37 1.407(15)
C37 C38 1.428(15)
C38 C39 1.362(14)
C39 H39 0.9500
C40 H40A 0.9800
C40 H40B 0.9800
C40 H40C 0.9800
C41 H41A 0.9800
C41 H41B 0.9800
C41 H41C 0.9800
C42 H42A 0.9800
C42 H42B 0.9800
C42 H42C 0.9800
C43 C44 1.414(16)
C43 H43A 0.9900
C43 H43B 0.9900
C44 H44A 0.9900
C44 H44B 0.9900
C45 C46 1.430(17)
C45 H45A 0.9900
C45 H45B 0.9900
C46 H46A 0.9900
C46 H46B 0.9900
C47 C48 1.357(18)
C47 H47A 0.9900
C47 H47B 0.9900
C48 H48A 0.9900
C48 H48B 0.9900
C49 C50 1.518(14)
C49 H49A 0.9900
C49 H49B 0.9900
C50 H50A 0.9900
C50 H50B 0.9900
C51 C52 1.408(14)
C51 H51 0.9500
C52 C53 1.410(14)
C52 H52 0.9500
C53 C54 1.404(13)
C53 H53 0.9500
C54 C62 1.383(12)
C54 C55 1.455(13)
C55 C56 1.329(17)
C55 H55 0.9500
C56 C57 1.432(13)
C56 H56 0.9500
C57 C61 1.396(11)
C57 C58 1.396(13)
C58 C59 1.343(14)
C58 H58 0.9500
C59 C60 1.342(14)
C59 H59 0.9500
C60 H60 0.9500
C61 C62 1.430(7)
C63 C64 1.416(15)
C63 H63A 0.9900
C63 H63B 0.9900
C64 H64A 0.9900
C64 H64B 0.9900
C65 C66 1.532(19)
C66 H66A 0.9800
C66 H66B 0.9800
C66 H66C 0.9800
C67 C68 1.388(12)
C67 H67A 0.9800
C67 H67B 0.9800
C67 H67C 0.9800

loop_
_platon_squeeze_void_nr
_platon_squeeze_void_average_x
_platon_squeeze_void_average_y
_platon_squeeze_void_average_z
_platon_squeeze_void_volume
_platon_squeeze_void_count_electrons
_platon_squeeze_void_content
1 0.462 -0.167 0.166 222 24 ' '
2 0.462 0.167 0.666 222 24 ' '
3 -0.038 0.333 0.166 222 24 ' '
4 -0.038 0.667 0.666 222 24 ' '
